data_7102589
loop_
_publ_author_name
'Burchell, Tara J'
'Eisler, Dana J'
'Puddephatt, Richard J'

_publ_section_title
;
 Engineering silver(I) coordination networks through hydrogen bonding.
;
_journal_issue 8
_journal_name_full 'Chemical communications (Cambridge, England)'
_journal_page_first 944
_journal_page_last 945
_journal_paper_doi 10.1039/b400523f
_journal_year 2004
_chemical_formula_sum 'C42.5 H35 Ag2 Cl3 F6 N8 O9'
_chemical_formula_weight 1237.88
_chemical_name_systematic
;
?
;
_space_group_IT_number 2
_symmetry_cell_setting triclinic
_symmetry_space_group_name_Hall '-P 1'
_symmetry_space_group_name_H-M 'P -1'
_atom_sites_solution_hydrogens geom
_atom_sites_solution_primary Patterson
_atom_sites_solution_secondary difmap
_audit_creation_method SHELXL-97
_cell_angle_alpha 88.01(3)
_cell_angle_beta 85.14(3)
_cell_angle_gamma 73.19(3)
_cell_formula_units_Z 1
_cell_length_a 9.3701(19)
_cell_length_b 12.076(2)
_cell_length_c 12.400(3)
_cell_measurement_temperature 150(2)
_cell_volume 1338.4(5)
_computing_cell_refinement 'Nonius DENZO'
_computing_data_collection 'Nonius COLLECT'
_computing_data_reduction 'NONIUS DENZO'
_computing_molecular_graphics 'Bruker SHELXTL'
_computing_publication_material 'Bruker SHELXTL'
_computing_structure_refinement 'SHELXL-97 (Sheldrick, 1997)'
_computing_structure_solution 'SHELXS-97 (Sheldrick, 1990)'
_diffrn_ambient_temperature 150(2)
_diffrn_measured_fraction_theta_full 0.996
_diffrn_measured_fraction_theta_max 0.996
_diffrn_measurement_device_type 'nonius Kappa CCD'
_diffrn_measurement_method 'phi\omega scans'
_diffrn_radiation_monochromator graphite
_diffrn_radiation_source 'fine-focus sealed tube'
_diffrn_radiation_type MoK\a
_diffrn_radiation_wavelength 0.71073
_diffrn_reflns_av_R_equivalents 0.030
_diffrn_reflns_av_sigmaI/netI 0.0583
_diffrn_reflns_limit_h_max 12
_diffrn_reflns_limit_h_min -12
_diffrn_reflns_limit_k_max 15
_diffrn_reflns_limit_k_min -15
_diffrn_reflns_limit_l_max 16
_diffrn_reflns_limit_l_min -15
_diffrn_reflns_number 13585
_diffrn_reflns_theta_full 27.52
_diffrn_reflns_theta_max 27.52
_diffrn_reflns_theta_min 2.71
_exptl_absorpt_coefficient_mu 0.958
_exptl_absorpt_correction_T_max 0.8775
_exptl_absorpt_correction_T_min 0.8696
_exptl_absorpt_correction_type integration
_exptl_crystal_colour block
_exptl_crystal_density_diffrn 1.536
_exptl_crystal_density_method 'not measured'
_exptl_crystal_description colourless
_exptl_crystal_F_000 617
_exptl_crystal_size_max 0.15
_exptl_crystal_size_mid 0.14
_exptl_crystal_size_min 0.14
_refine_diff_density_max 1.963
_refine_diff_density_min -0.897
_refine_diff_density_rms 0.145
_refine_ls_extinction_method none
_refine_ls_goodness_of_fit_ref 1.056
_refine_ls_hydrogen_treatment mixed
_refine_ls_matrix_type full
_refine_ls_number_parameters 343
_refine_ls_number_reflns 6138
_refine_ls_number_restraints 34
_refine_ls_restrained_S_all 1.067
_refine_ls_R_factor_all 0.0781
_refine_ls_R_factor_gt 0.0612
_refine_ls_shift/su_max 0.004
_refine_ls_shift/su_mean 0.000
_refine_ls_structure_factor_coef Fsqd
_refine_ls_weighting_details 'calc w=1/[\s^2^(Fo^2^)+(0.1109P)^2^+1.7725P] where P=(Fo^2^+2Fc^2^)/3'
_refine_ls_weighting_scheme calc
_refine_ls_wR_factor_gt 0.1700
_refine_ls_wR_factor_ref 0.1822
_reflns_number_gt 4923
_reflns_number_total 6138
_reflns_threshold_expression >2sigma(I)
_cod_data_source_file b400523f.txt
_cod_data_source_block 03075
_cod_depositor_comments
;
The following automatic conversions were performed:
'_symmetry_cell_setting' value 'Triclinic' changed to 'triclinic'
according to '/home/saulius/struct/CIF-dictionaries/cif_core.dic'
dictionary named 'cif_core.dic' version 2.4.1 from 2010-06-29.

Automatic conversion script
Id: cif_fix_enum 1527 2010-12-29 10:47:43Z saulius 
;
_cod_original_sg_symbol_H-M P-1
_cod_original_formula_sum 'C42.50 H35 Ag2 Cl3 F6 N8 O9'
_cod_database_code 7102589

loop_
_symmetry_equiv_pos_as_xyz
'x, y, z'
'-x, -y, -z'

loop_
_atom_site_label
_atom_site_type_symbol
_atom_site_fract_x
_atom_site_fract_y
_atom_site_fract_z
_atom_site_U_iso_or_equiv
_atom_site_adp_type
_atom_site_occupancy
_atom_site_symmetry_multiplicity
_atom_site_calc_flag
_atom_site_refinement_flags
_atom_site_disorder_assembly
_atom_site_disorder_group
Ag1 Ag 1.43855(4) 0.15014(3) 0.48919(3) 0.03214(15) Uani 1 1 d . . .
O50 O 1.6837(4) 0.0136(3) 0.4641(3) 0.0314(7) Uani 1 1 d . . .
C41 C 1.7576(12) 0.0393(9) 0.3813(8) 0.024(3) Uiso 0.30 1 d P A 1
C51 C 1.9027(11) -0.0574(8) 0.3464(7) 0.033(2) Uiso 0.30 1 d PD A 1
F50 F 1.9721(18) -0.0207(16) 0.2559(13) 0.035(5) Uiso 0.30 1 d PD A 1
F51 F 1.8754(15) -0.1550(10) 0.3189(13) 0.043(3) Uiso 0.30 1 d PD A 1
F52 F 1.9980(14) -0.0862(14) 0.4214(9) 0.042(3) Uiso 0.30 1 d PD A 1
O51 O 1.7358(8) 0.1339(6) 0.3342(6) 0.0402(14) Uiso 0.30 1 d P A 1
C42 C 1.7576(12) 0.0393(9) 0.3813(8) 0.024(3) Uiso 0.30 1 d P A 2
C52 C 1.9027(11) -0.0574(8) 0.3464(7) 0.033(2) Uiso 0.30 1 d PD A 2
F53 F 2.0029(14) -0.0474(13) 0.4115(11) 0.051(4) Uiso 0.30 1 d PD A 2
F54 F 1.882(2) -0.1640(13) 0.3624(19) 0.048(6) Uiso 0.30 1 d PD A 2
F55 F 1.9510(16) -0.0542(13) 0.2437(9) 0.051(4) Uiso 0.30 1 d PD A 2
O52 O 1.7358(8) 0.1339(6) 0.3342(6) 0.0402(14) Uiso 0.30 1 d P A 2
C43 C 1.734(2) 0.0298(17) 0.3700(16) 0.040(6) Uiso 0.20 1 d P A 3
F56 F 1.903(3) -0.1611(17) 0.378(2) 0.040(7) Uiso 0.20 1 d PD A 3
F57 F 1.999(2) -0.029(2) 0.308(2) 0.064(8) Uiso 0.20 1 d PD A 3
F58 F 1.833(2) -0.0807(18) 0.2297(14) 0.056(5) Uiso 0.20 1 d PD A 3
C53 C 1.8735(15) -0.0591(11) 0.3279(11) 0.036(4) Uiso 0.20 1 d PD A 3
O53 O 1.6925(13) 0.1088(10) 0.3048(10) 0.051(3) Uiso 0.20 1 d P A 3
C44 C 1.734(2) 0.0298(17) 0.3700(16) 0.040(6) Uiso 0.20 1 d P A 4
C54 C 1.8735(15) -0.0591(11) 0.3279(11) 0.036(4) Uiso 0.20 1 d PD A 4
F59 F 1.839(3) -0.129(2) 0.267(2) 0.079(7) Uiso 0.20 1 d PD A 4
F60 F 1.991(3) -0.032(3) 0.272(3) 0.039(8) Uiso 0.20 1 d PD A 4
F61 F 1.952(3) -0.129(2) 0.4056(15) 0.062(5) Uiso 0.20 1 d PD A 4
O54 O 1.6925(13) 0.1088(10) 0.3048(10) 0.051(3) Uiso 0.20 1 d P A 4
N1 N 1.2930(4) 0.2108(3) 0.3562(3) 0.0293(8) Uani 1 1 d . . .
C1 C 1.1706(5) 0.1758(4) 0.3480(4) 0.0320(10) Uani 1 1 d . A .
H1A H 1.1545 0.1166 0.3958 0.038 Uiso 1 1 calc R . .
C2 C 1.0674(5) 0.2215(4) 0.2738(4) 0.0338(11) Uani 1 1 d . . .
H2A H 0.9818 0.1947 0.2713 0.041 Uiso 1 1 calc R A .
C3 C 1.0900(5) 0.3069(4) 0.2029(4) 0.0316(10) Uani 1 1 d . A .
H3A H 1.0206 0.3393 0.1506 0.038 Uiso 1 1 calc R . .
C4 C 1.2161(5) 0.3443(4) 0.2094(4) 0.0263(9) Uani 1 1 d . . .
C5 C 1.3144(5) 0.2932(4) 0.2872(4) 0.0290(10) Uani 1 1 d . A .
H5A H 1.4011 0.3181 0.2914 0.035 Uiso 1 1 calc R . .
C6 C 1.2522(5) 0.4386(4) 0.1412(4) 0.0253(9) Uani 1 1 d . A .
O1 O 1.3796(4) 0.4494(3) 0.1342(3) 0.0389(9) Uani 1 1 d . . .
N2 N 1.1374(4) 0.5108(3) 0.0915(3) 0.0229(7) Uani 1 1 d . . .
H2B H 1.0522 0.4935 0.0940 0.027 Uiso 1 1 calc R A .
C7 C 1.1478(4) 0.6137(4) 0.0352(3) 0.0228(8) Uani 1 1 d . A .
C8 C 1.0519(5) 0.7185(4) 0.0692(4) 0.0270(9) Uani 1 1 d . . .
H8A H 0.9803 0.7205 0.1287 0.032 Uiso 1 1 calc R A .
C9 C 1.0587(5) 0.8208(4) 0.0178(4) 0.0316(10) Uani 1 1 d . A .
H9A H 0.9911 0.8923 0.0414 0.038 Uiso 1 1 calc R . .
C10 C 1.1646(5) 0.8186(4) -0.0683(4) 0.0311(10) Uani 1 1 d . . .
H10A H 1.1716 0.8887 -0.1024 0.037 Uiso 1 1 calc R A .
C11 C 1.2599(5) 0.7135(4) -0.1043(4) 0.0279(9) Uani 1 1 d . A .
H11A H 1.3315 0.7119 -0.1637 0.034 Uiso 1 1 calc R . .
C12 C 1.2517(4) 0.6101(4) -0.0544(3) 0.0222(8) Uani 1 1 d . . .
N3 N 1.3482(4) 0.5047(3) -0.0966(3) 0.0241(7) Uani 1 1 d . A .
H3B H 1.4446 0.4891 -0.0893 0.029 Uiso 1 1 calc R . .
C13 C 1.2996(5) 0.4274(4) -0.1470(4) 0.0255(9) Uani 1 1 d . . .
C14 C 1.4173(5) 0.3280(4) -0.1976(4) 0.0279(9) Uani 1 1 d . A .
C15 C 1.5570(6) 0.2807(5) -0.1588(5) 0.0462(14) Uani 1 1 d . . .
H15A H 1.5830 0.3100 -0.0955 0.055 Uiso 1 1 calc R A .
C16 C 1.6565(7) 0.1905(7) -0.2141(6) 0.068(2) Uani 1 1 d . A .
H16A H 1.7517 0.1547 -0.1880 0.081 Uiso 1 1 calc R . .
C17 C 1.6177(6) 0.1518(5) -0.3086(5) 0.0490(15) Uani 1 1 d . . .
H17A H 1.6884 0.0905 -0.3470 0.059 Uiso 1 1 calc R A .
N4 N 1.4831(5) 0.1983(4) -0.3474(3) 0.0331(9) Uani 1 1 d . . .
C18 C 1.3855(5) 0.2827(4) -0.2909(4) 0.0287(10) Uani 1 1 d . . .
H18A H 1.2886 0.3137 -0.3159 0.034 Uiso 1 1 calc R A .
O2 O 1.1665(3) 0.4382(3) -0.1556(3) 0.0360(8) Uani 1 1 d . A .
Cl60 Cl 1.3549(7) 1.0780(6) 0.0158(6) 0.122(2) Uiso 0.50 1 d PD . .
C60 C 1.5261(19) 1.036(2) 0.0717(18) 0.058(7) Uiso 0.25 1 d PD . .
H60A H 1.5152 1.0065 0.1465 0.070 Uiso 0.25 1 calc PR . .
H60B H 1.5688 1.1019 0.0731 0.070 Uiso 0.25 1 calc PR . .
C70 C 1.725(3) 0.3449(16) 0.4904(11) 0.121(8) Uiso 0.30 1 d PD B 1
H70A H 1.8274 0.2906 0.4861 0.145 Uiso 0.30 1 calc PR B 1
H70B H 1.6547 0.2979 0.4882 0.145 Uiso 0.30 1 calc PR B 1
Cl2 Cl 1.7102(14) 0.4256(10) 0.3826(9) 0.114(3) Uiso 0.30 1 d PD B 1
Cl1 Cl 1.6941(10) 0.4100(7) 0.6145(7) 0.088(2) Uiso 0.30 1 d PD B 1
C71 C 1.725(3) 0.3449(16) 0.4904(11) 0.121(8) Uiso 0.20 1 d PD C 2
H71A H 1.8133 0.2909 0.4517 0.145 Uiso 0.20 1 calc PR C 2
H71B H 1.6636 0.2965 0.5233 0.145 Uiso 0.20 1 calc PR C 2
Cl3 Cl 1.6236(18) 0.4234(13) 0.3906(11) 0.103(4) Uiso 0.20 1 d PD C 2
Cl4 Cl 1.797(2) 0.3951(17) 0.6017(14) 0.132(6) Uiso 0.20 1 d PD C 2
C80 C 1.070(3) 0.444(2) 0.536(2) 0.151(8) Uiso 0.25 1 d PD D -3
H80A H 1.1019 0.5080 0.5616 0.226 Uiso 0.25 1 calc PR D -3
H80B H 1.0251 0.4650 0.4672 0.226 Uiso 0.25 1 calc PR D -3
H80C H 1.1571 0.3753 0.5261 0.226 Uiso 0.25 1 calc PR D -3
O80 O 0.965(3) 0.418(2) 0.613(2) 0.151(8) Uiso 0.25 1 d PD D -3
H80D H 0.8888 0.4176 0.5822 0.227 Uiso 0.25 1 calc PR D -3
O81 O 1.070(3) 0.444(2) 0.536(2) 0.151(8) Uiso 0.25 1 d P E -4
H81D H 1.0367 0.4513 0.4748 0.226 Uiso 0.25 1 calc PR E -4
C81 C 0.965(3) 0.418(2) 0.613(2) 0.151(8) Uiso 0.25 1 d P E -4
H81A H 0.9481 0.4709 0.6741 0.227 Uiso 0.25 1 calc PR E -4
H81B H 1.0028 0.3383 0.6382 0.227 Uiso 0.25 1 calc PR E -4
H81C H 0.8709 0.4284 0.5795 0.227 Uiso 0.25 1 calc PR E -4

loop_
_atom_site_aniso_label
_atom_site_aniso_U_11
_atom_site_aniso_U_22
_atom_site_aniso_U_33
_atom_site_aniso_U_23
_atom_site_aniso_U_13
_atom_site_aniso_U_12
Ag1 0.0344(2) 0.0361(2) 0.0276(2) 0.00258(15) -0.01097(15) -0.01061(16)
O50 0.0321(17) 0.0342(18) 0.0275(17) 0.0015(14) 0.0033(14) -0.0105(14)
N1 0.029(2) 0.033(2) 0.028(2) 0.0065(16) -0.0081(16) -0.0105(17)
C1 0.034(2) 0.031(2) 0.034(3) 0.007(2) -0.006(2) -0.014(2)
C2 0.032(2) 0.040(3) 0.036(3) 0.011(2) -0.011(2) -0.020(2)
C3 0.027(2) 0.037(3) 0.035(3) 0.009(2) -0.0121(19) -0.014(2)
C4 0.020(2) 0.030(2) 0.028(2) 0.0051(18) -0.0027(17) -0.0057(18)
C5 0.023(2) 0.034(2) 0.030(2) 0.0054(19) -0.0062(18) -0.0085(19)
C6 0.019(2) 0.030(2) 0.026(2) 0.0052(18) -0.0019(17) -0.0070(17)
O1 0.0225(16) 0.046(2) 0.051(2) 0.0196(18) -0.0092(15) -0.0153(15)
N2 0.0144(16) 0.0278(18) 0.0260(18) 0.0050(15) -0.0011(13) -0.0062(14)
C7 0.0181(19) 0.028(2) 0.022(2) 0.0020(16) -0.0031(16) -0.0061(17)
C8 0.025(2) 0.029(2) 0.025(2) -0.0009(18) 0.0003(17) -0.0054(18)
C9 0.034(2) 0.023(2) 0.034(3) -0.0039(19) -0.005(2) -0.0011(19)
C10 0.035(3) 0.027(2) 0.032(2) 0.0049(19) -0.008(2) -0.010(2)
C11 0.030(2) 0.035(2) 0.023(2) 0.0051(18) -0.0015(18) -0.017(2)
C12 0.0166(18) 0.026(2) 0.023(2) -0.0010(16) -0.0025(16) -0.0048(16)
N3 0.0160(16) 0.0306(19) 0.0257(18) -0.0037(15) 0.0002(14) -0.0068(15)
C13 0.021(2) 0.031(2) 0.025(2) -0.0015(18) 0.0002(17) -0.0074(18)
C14 0.021(2) 0.032(2) 0.028(2) -0.0053(18) -0.0005(17) -0.0032(18)
C15 0.040(3) 0.053(3) 0.037(3) -0.020(2) -0.019(2) 0.005(3)
C16 0.034(3) 0.085(5) 0.067(4) -0.046(4) -0.030(3) 0.022(3)
C17 0.032(3) 0.054(3) 0.049(3) -0.026(3) -0.013(2) 0.013(2)
N4 0.029(2) 0.038(2) 0.031(2) -0.0095(17) -0.0100(17) -0.0038(18)
C18 0.020(2) 0.034(2) 0.031(2) -0.0034(19) -0.0072(18) -0.0054(19)
O2 0.0186(15) 0.0401(19) 0.051(2) -0.0139(16) 0.0024(14) -0.0105(14)

loop_
_atom_type_symbol
_atom_type_description
_atom_type_scat_dispersion_real
_atom_type_scat_dispersion_imag
_atom_type_scat_source
C C 0.0033 0.0016 'International Tables Vol C Tables 4.2.6.8 and 6.1.1.4'
H H 0.0000 0.0000 'International Tables Vol C Tables 4.2.6.8 and 6.1.1.4'
N N 0.0061 0.0033 'International Tables Vol C Tables 4.2.6.8 and 6.1.1.4'
O O 0.0106 0.0060 'International Tables Vol C Tables 4.2.6.8 and 6.1.1.4'
F F 0.0171 0.0103 'International Tables Vol C Tables 4.2.6.8 and 6.1.1.4'
Ag Ag -0.8971 1.1015 'International Tables Vol C Tables 4.2.6.8 and 6.1.1.4'
Cl Cl 0.1484 0.1585 'International Tables Vol C Tables 4.2.6.8 and 6.1.1.4'

loop_
_geom_angle_atom_site_label_1
_geom_angle_atom_site_label_2
_geom_angle_atom_site_label_3
_geom_angle
_geom_angle_site_symmetry_1
_geom_angle_site_symmetry_3
N1 Ag1 N4 142.59(16) . 1_556
N1 Ag1 O50 123.00(14) . .
N4 Ag1 O50 91.96(14) 1_556 .
N1 Ag1 O50 90.84(12) . 2_856
N4 Ag1 O50 101.88(14) 1_556 2_856
O50 Ag1 O50 91.73(10) . 2_856
C43 O50 C41 14.6(10) . .
C43 O50 Ag1 106.4(9) . .
C41 O50 Ag1 111.3(5) . .
C43 O50 Ag1 122.0(9) . 2_856
C41 O50 Ag1 134.3(6) . 2_856
Ag1 O50 Ag1 88.27(10) . 2_856
O51 C41 O50 127.7(9) . .
O51 C41 C51 117.8(8) . .
O50 C41 C51 114.1(8) . .
F52 C51 F51 106.3(11) . .
F52 C51 F50 108.6(12) . .
F51 C51 F50 106.3(12) . .
F52 C51 C41 113.8(9) . .
F51 C51 C41 112.6(9) . .
F50 C51 C41 108.9(10) . .
O53 C43 O50 131.6(18) . .
O53 C43 C53 112.0(16) . .
O50 C43 C53 116.4(15) . .
F56 C53 F57 109.2(18) . .
F56 C53 F58 103.9(16) . .
F57 C53 F58 106.1(16) . .
F56 C53 C43 115.8(16) . .
F57 C53 C43 119.3(17) . .
F58 C53 C43 100.5(14) . .
C5 N1 C1 117.4(4) . .
C5 N1 Ag1 120.9(3) . .
C1 N1 Ag1 121.4(3) . .
N1 C1 C2 123.3(4) . .
C1 C2 C3 119.1(4) . .
C2 C3 C4 118.8(4) . .
C3 C4 C5 118.1(4) . .
C3 C4 C6 124.8(4) . .
C5 C4 C6 117.0(4) . .
N1 C5 C4 123.4(4) . .
O1 C6 N2 123.3(4) . .
O1 C6 C4 120.5(4) . .
N2 C6 C4 116.1(4) . .
C6 N2 C7 123.2(3) . .
C8 C7 C12 119.7(4) . .
C8 C7 N2 118.7(4) . .
C12 C7 N2 121.6(4) . .
C7 C8 C9 120.8(4) . .
C8 C9 C10 119.9(4) . .
C11 C10 C9 119.6(4) . .
C10 C11 C12 120.7(4) . .
C11 C12 C7 119.1(4) . .
C11 C12 N3 118.6(4) . .
C7 C12 N3 122.3(4) . .
C13 N3 C12 123.2(4) . .
O2 C13 N3 123.2(4) . .
O2 C13 C14 120.6(4) . .
N3 C13 C14 116.2(4) . .
C18 C14 C15 118.5(4) . .
C18 C14 C13 117.4(4) . .
C15 C14 C13 124.0(4) . .
C16 C15 C14 118.3(5) . .
C15 C16 C17 119.7(5) . .
N4 C17 C16 122.2(5) . .
C18 N4 C17 117.5(4) . .
C18 N4 Ag1 121.6(3) . 1_554
C17 N4 Ag1 120.5(4) . 1_554
N4 C18 C14 123.6(4) . .
C60 Cl60 C60 74.6(11) . 2_875
Cl60 C60 Cl60 105.4(11) . 2_875
Cl2 C70 Cl1 118.7(12) . .

loop_
_geom_bond_atom_site_label_1
_geom_bond_atom_site_label_2
_geom_bond_distance
_geom_bond_site_symmetry_2
Ag1 N1 2.199(4) .
Ag1 N4 2.232(4) 1_556
Ag1 O50 2.412(3) .
Ag1 O50 2.584(3) 2_856
O50 C43 1.25(2) .
O50 C41 1.269(11) .
O50 Ag1 2.584(3) 2_856
C41 O51 1.236(12) .
C41 C51 1.554(14) .
C51 F52 1.312(13) .
C51 F51 1.338(13) .
C51 F50 1.373(13) .
C43 O53 1.22(2) .
C43 C53 1.50(2) .
F56 C53 1.328(16) .
F57 C53 1.330(16) .
F58 C53 1.360(16) .
N1 C5 1.338(6) .
N1 C1 1.344(6) .
C1 C2 1.376(7) .
C2 C3 1.383(6) .
C3 C4 1.391(6) .
C4 C5 1.393(6) .
C4 C6 1.495(6) .
C6 O1 1.233(5) .
C6 N2 1.352(5) .
N2 C7 1.428(5) .
C7 C8 1.379(6) .
C7 C12 1.407(6) .
C8 C9 1.386(7) .
C9 C10 1.391(7) .
C10 C11 1.387(7) .
C11 C12 1.393(6) .
C12 N3 1.419(6) .
N3 C13 1.343(6) .
C13 O2 1.229(5) .
C13 C14 1.491(6) .
C14 C18 1.387(6) .
C14 C15 1.388(7) .
C15 C16 1.372(8) .
C16 C17 1.390(8) .
C17 N4 1.346(6) .
N4 C18 1.329(6) .
N4 Ag1 2.232(4) 1_554
Cl60 C60 1.734(17) .
Cl60 C60 1.824(17) 2_875
C60 Cl60 1.824(17) 2_875
C70 Cl2 1.619(15) .
C70 Cl1 1.716(15) .
C80 O80 1.399(17) .

loop_
_geom_hbond_atom_site_label_D
_geom_hbond_atom_site_label_H
_geom_hbond_atom_site_label_A
_geom_hbond_distance_DH
_geom_hbond_distance_HA
_geom_hbond_distance_DA
_geom_hbond_angle_DHA
_geom_hbond_site_symmetry_A
N2 H2B O2 0.88 2.06 2.785(5) 138.4 2_765
N3 H3B O1 0.88 2.02 2.762(5) 140.7 2_865
